data_7033311
loop_
_publ_author_name
'Yue, Cheng-Yang'
'Lei, Xiao-Wu'
'Feng, Li-Juan'
'Wang, Chen'
'Gong, Ya-Ping'
'Liu, Xin-Ying'

_publ_section_title
;
 [Mn2Ga4Sn4S20](8-) T3 supertetrahedral nanocluster directed by a series
 of transition metal complexes.
;
_journal_issue 5
_journal_name_full 'Dalton transactions (Cambridge, England : 2003)'
_journal_page_first 2416
_journal_page_last 2424
_journal_paper_doi 10.1039/c4dt02864c
_journal_volume 44
_journal_year 2015
_chemical_formula_sum 'C16 H54 Ga2 Mn3 N12 O S10 Sn2'
_chemical_formula_weight 1292.95
_chemical_name_systematic
; 
 ? 
;
_space_group_IT_number 15
_symmetry_cell_setting monoclinic
_symmetry_space_group_name_Hall '-C 2yc'
_symmetry_space_group_name_H-M 'C 1 2/c 1'
_atom_sites_solution_hydrogens geom
_atom_sites_solution_primary direct
_atom_sites_solution_secondary difmap
_audit_block_doi 10.5517/cc130zqt
_audit_creation_method SHELXL-97
_audit_update_record
;
2014-11-10 deposited with the CCDC.
2014-12-03 downloaded from the CCDC.
;
_cell_angle_alpha 90.00
_cell_angle_beta 119.1350(10)
_cell_angle_gamma 90.00
_cell_formula_units_Z 8
_cell_length_a 27.616(2)
_cell_length_b 13.5823(11)
_cell_length_c 26.546(3)
_cell_measurement_reflns_used 9997
_cell_measurement_temperature 296(2)
_cell_measurement_theta_max 27.52
_cell_measurement_theta_min 2.70
_cell_volume 8697.3(14)
_computing_cell_refinement 'APEX2 Software Suite (Bruker,2005)'
_computing_data_collection 'APEX2 Software Suite (Bruker,2005)'
_computing_data_reduction 'APEX2 Software Suite (Bruker,2005)'
_computing_molecular_graphics SHELXTL
_computing_publication_material SHELXTL
_computing_structure_refinement 'SHELXTL (Sheldrick, 2008)'
_computing_structure_solution 'SHELXTL (Sheldrick, 2008)'
_diffrn_ambient_temperature 296(2)
_diffrn_measured_fraction_theta_full 0.993
_diffrn_measured_fraction_theta_max 0.993
_diffrn_measurement_device_type 'Bruker SMART CCD area detector'
_diffrn_measurement_method 'phi and omega scans'
_diffrn_radiation_monochromator graphite
_diffrn_radiation_source 'fine-focus sealed tube'
_diffrn_radiation_type MoK\a
_diffrn_radiation_wavelength 0.71073
_diffrn_reflns_av_R_equivalents 0.0264
_diffrn_reflns_av_unetI/netI 0.0208
_diffrn_reflns_limit_h_max 35
_diffrn_reflns_limit_h_min -35
_diffrn_reflns_limit_k_max 17
_diffrn_reflns_limit_k_min -17
_diffrn_reflns_limit_l_max 34
_diffrn_reflns_limit_l_min -34
_diffrn_reflns_number 49875
_diffrn_reflns_theta_full 27.57
_diffrn_reflns_theta_max 27.57
_diffrn_reflns_theta_min 1.69
_exptl_absorpt_coefficient_mu 3.706
_exptl_absorpt_correction_T_max 0.7315
_exptl_absorpt_correction_T_min 0.7082
_exptl_absorpt_correction_type multi-scan
_exptl_absorpt_process_details 'SADABS; Bruker, 2000'
_exptl_crystal_colour yellow
_exptl_crystal_density_diffrn 1.975
_exptl_crystal_density_method 'not measured'
_exptl_crystal_description prism
_exptl_crystal_F_000 5112
_exptl_crystal_size_max 0.10
_exptl_crystal_size_mid 0.09
_exptl_crystal_size_min 0.09
_refine_diff_density_max 1.922
_refine_diff_density_min -0.807
_refine_diff_density_rms 0.095
_refine_ls_extinction_coef 0
_refine_ls_extinction_method SHELXL
_refine_ls_goodness_of_fit_ref 1.032
_refine_ls_hydrogen_treatment mixed
_refine_ls_matrix_type full
_refine_ls_number_parameters 421
_refine_ls_number_reflns 9996
_refine_ls_number_restraints 5
_refine_ls_restrained_S_all 1.037
_refine_ls_R_factor_all 0.0459
_refine_ls_R_factor_gt 0.0325
_refine_ls_shift/su_max 0.003
_refine_ls_shift/su_mean 0.000
_refine_ls_structure_factor_coef Fsqd
_refine_ls_weighting_details 'calc w=1/[\s^2^(Fo^2^)+(0.0352P)^2^+38.5785P] where P=(Fo^2^+2Fc^2^)/3'
_refine_ls_weighting_scheme calc
_refine_ls_wR_factor_gt 0.0788
_refine_ls_wR_factor_ref 0.0859
_reflns_number_gt 8036
_reflns_number_total 9996
_reflns_threshold_expression >2sigma(I)
_cod_data_source_file c4dt02864c2.cif
_cod_data_source_block C16N12H54Mn3Ga2Sn2S10O
_cod_depositor_comments 'Adding full bibliography for 7033310--7033312.cif.'
_cod_original_cell_volume 8697.1(15)
_cod_original_sg_symbol_H-M C2/c
_cod_database_code 7033311

loop_
_symmetry_equiv_pos_as_xyz
'x, y, z'
'-x, y, -z+1/2'
'x+1/2, y+1/2, z'
'-x+1/2, y+1/2, -z+1/2'
'-x, -y, -z'
'x, -y, z-1/2'
'-x+1/2, -y+1/2, -z'
'x+1/2, -y+1/2, z-1/2'

loop_
_atom_site_label
_atom_site_type_symbol
_atom_site_fract_x
_atom_site_fract_y
_atom_site_fract_z
_atom_site_U_iso_or_equiv
_atom_site_adp_type
_atom_site_occupancy
_atom_site_symmetry_multiplicity
_atom_site_calc_flag
_atom_site_refinement_flags
Ga4 Ga 0.0000 0.61755(2) 0.2500 0.02939(9) Uani 0.917(2) 2 d SP
Mn4 Mn 0.0000 0.61755(2) 0.2500 0.02939(9) Uani 0.08 2 d SP
Ga3 Ga 0.0000 0.99659(2) 0.2500 0.02869(9) Uani 0.828(2) 2 d SP
Mn3 Mn 0.0000 0.99659(2) 0.2500 0.02869(9) Uani 0.17 2 d SP
Ga2 Ga -0.003778(8) 0.805519(17) 0.148265(9) 0.02845(6) Uani 0.8278(17) 1 d P
Mn2 Mn -0.003778(8) 0.805519(17) 0.148265(9) 0.02845(6) Uani 0.17 1 d P
Ga1 Ga -0.116461(11) 0.80658(2) 0.195613(11) 0.03465(8) Uani 0.2999(18) 1 d P
Mn1 Mn -0.116461(11) 0.80658(2) 0.195613(11) 0.03465(8) Uani 0.70 1 d P
Sn2 Sn 0.106230(5) 0.608129(12) 0.197122(6) 0.03459(4) Uani 1 1 d .
Sn1 Sn -0.115666(5) 1.002460(11) 0.094630(5) 0.03060(4) Uani 1 1 d .
S10 S -0.059377(18) 0.70677(4) 0.169926(19) 0.02933(12) Uani 1 1 d .
S9 S 0.054557(18) 0.90668(4) 0.22336(2) 0.02954(12) Uani 1 1 d .
Mn5 Mn 0.145292(12) 0.45800(3) 0.457069(14) 0.03739(9) Uani 1 1 d .
S8 S -0.05948(2) 0.89850(5) 0.06964(2) 0.04060(15) Uani 1 1 d .
Mn6 Mn 0.130439(14) 1.10948(3) 0.147894(14) 0.04378(10) Uani 1 1 d .
S7 S 0.04744(2) 0.71606(4) 0.11876(2) 0.03824(14) Uani 1 1 d .
S6 S -0.05525(2) 1.10048(4) 0.17812(2) 0.03884(15) Uani 1 1 d .
S5 S -0.17588(2) 0.90571(5) 0.11573(2) 0.04254(16) Uani 1 1 d .
S4 S 0.05014(2) 0.51340(4) 0.22679(2) 0.04001(14) Uani 1 1 d .
S3 S -0.16194(2) 1.10884(5) 0.01710(2) 0.04513(17) Uani 1 1 d .
S2 S 0.17026(2) 0.70287(6) 0.27773(3) 0.05200(19) Uani 1 1 d .
S1 S 0.14633(3) 0.49242(6) 0.16431(3) 0.0807(2) Uani 1 1 d .
N12 N 0.12320(7) 0.42355(15) 0.52766(7) 0.0402(5) Uani 1 1 d .
H12C H 0.1314 0.4756 0.5521 0.048 Uiso 1 1 calc R
N9 N 0.16551(8) 0.49249(16) 0.38603(9) 0.0513(6) Uani 1 1 d .
H9C H 0.1376 0.5294 0.3586 0.062 Uiso 1 1 calc R
N11 N 0.05786(7) 0.51746(16) 0.42084(8) 0.0483(6) Uani 1 1 d .
H11C H 0.0582 0.5832 0.4167 0.058 Uiso 1 1 calc R
H11D H 0.0361 0.4910 0.3858 0.058 Uiso 1 1 calc R
N10 N 0.21506(8) 0.35498(18) 0.51737(9) 0.0570(7) Uani 1 1 d .
H10C H 0.2103 0.2951 0.5011 0.068 Uiso 1 1 calc R
H10D H 0.2480 0.3789 0.5238 0.068 Uiso 1 1 calc R
N5 N 0.19012(9) 1.23932(19) 0.16151(10) 0.0629(8) Uani 1 1 d .
H5C H 0.1819 1.2907 0.1774 0.075 Uiso 1 1 calc R
H5D H 0.2253 1.2210 0.1855 0.075 Uiso 1 1 calc R
N8 N 0.11008(9) 0.32336(16) 0.39670(9) 0.0562(7) Uani 1 1 d .
H8C H 0.1282 0.2685 0.4154 0.067 Uiso 1 1 calc R
H8D H 0.0739 0.3158 0.3858 0.067 Uiso 1 1 calc R
N4 N 0.03707(8) 1.0975(2) 0.11209(9) 0.0598(7) Uani 1 1 d .
H4C H 0.0281 1.0353 0.1158 0.072 Uiso 1 1 calc R
H4D H 0.0265 1.1373 0.1321 0.072 Uiso 1 1 calc R
N6 N 0.09283(8) 1.19077(17) 0.06101(8) 0.0493(6) Uani 1 1 d .
H6C H 0.0943 1.1495 0.0348 0.059 Uiso 1 1 calc R
N7 N 0.19747(9) 0.59820(19) 0.48794(10) 0.0639(7) Uani 1 1 d .
H7C H 0.1778 0.6458 0.4933 0.077 Uiso 1 1 calc R
H7D H 0.2280 0.5866 0.5220 0.077 Uiso 1 1 calc R
N1 N 0.13152(11) 0.9601(2) 0.10522(11) 0.0774(9) Uani 1 1 d .
H1C H 0.1005 0.9260 0.0965 0.093 Uiso 1 1 calc R
H1D H 0.1325 0.9714 0.0723 0.093 Uiso 1 1 calc R
N2 N 0.20527(11) 1.0262(2) 0.21844(10) 0.0714(9) Uani 1 1 d .
H2C H 0.2370 1.0575 0.2253 0.086 Uiso 1 1 calc R
C12 C 0.21402(11) 0.6318(2) 0.44603(12) 0.0591(9) Uani 1 1 d .
H12A H 0.2502 0.6628 0.4663 0.071 Uiso 1 1 calc R
H12B H 0.1878 0.6806 0.4209 0.071 Uiso 1 1 calc R
C10 C 0.16781(12) 0.3975(2) 0.36047(12) 0.0671(9) Uani 1 1 d .
H10A H 0.2004 0.3611 0.3876 0.081 Uiso 1 1 calc R
H10B H 0.1706 0.4089 0.3259 0.081 Uiso 1 1 calc R
C14 C 0.15455(10) 0.3363(2) 0.55876(10) 0.0540(7) Uani 1 1 d .
H14A H 0.1384 0.2780 0.5355 0.065 Uiso 1 1 calc R
H14B H 0.1531 0.3290 0.5944 0.065 Uiso 1 1 calc R
C16 C 0.03504(9) 0.4938(2) 0.45946(11) 0.0570(8) Uani 1 1 d .
H16A H -0.0044 0.4809 0.4366 0.068 Uiso 1 1 calc R
H16B H 0.0399 0.5498 0.4841 0.068 Uiso 1 1 calc R
C15 C 0.06310(9) 0.4063(2) 0.49569(11) 0.0532(7) Uani 1 1 d .
H15A H 0.0493 0.3946 0.5225 0.064 Uiso 1 1 calc R
H15B H 0.0552 0.3486 0.4714 0.064 Uiso 1 1 calc R
C11 C 0.21628(10) 0.5497(2) 0.41100(11) 0.0579(8) Uani 1 1 d .
H11A H 0.2222 0.5756 0.3804 0.070 Uiso 1 1 calc R
H11B H 0.2473 0.5074 0.4350 0.070 Uiso 1 1 calc R
C8 C 0.00804(12) 1.1261(3) 0.05036(13) 0.0695(10) Uani 1 1 d .
H8A H 0.0088 1.0717 0.0271 0.083 Uiso 1 1 calc R
H8B H -0.0304 1.1413 0.0383 0.083 Uiso 1 1 calc R
C13 C 0.21407(11) 0.3474(2) 0.57194(11) 0.0615(9) Uani 1 1 d .
H13A H 0.2302 0.4060 0.5950 0.074 Uiso 1 1 calc R
H13B H 0.2356 0.2909 0.5936 0.074 Uiso 1 1 calc R
N3 N 0.12978(10) 1.1427(3) 0.23046(10) 0.0915(11) Uani 1 1 d .
H3C H 0.1227 1.2071 0.2317 0.110 Uiso 1 1 calc R
H3D H 0.1027 1.1080 0.2318 0.110 Uiso 1 1 calc R
C7 C 0.03510(11) 1.2124(2) 0.04164(12) 0.0640(9) Uani 1 1 d .
H7A H 0.0166 1.2298 0.0011 0.077 Uiso 1 1 calc R
H7B H 0.0323 1.2679 0.0631 0.077 Uiso 1 1 calc R
C6 C 0.12396(13) 1.2813(2) 0.06351(13) 0.0723(10) Uani 1 1 d .
H6A H 0.1094 1.3368 0.0750 0.087 Uiso 1 1 calc R
H6B H 0.1196 1.2952 0.0257 0.087 Uiso 1 1 calc R
C9 C 0.11694(14) 0.3390(2) 0.34579(12) 0.0814(11) Uani 1 1 d .
H9A H 0.0848 0.3733 0.3164 0.098 Uiso 1 1 calc R
H9B H 0.1194 0.2757 0.3302 0.098 Uiso 1 1 calc R
C5 C 0.18415(11) 1.2674(3) 0.10607(14) 0.0725(10) Uani 1 1 d .
H5A H 0.1997 1.2166 0.0925 0.087 Uiso 1 1 calc R
H5B H 0.2042 1.3281 0.1100 0.087 Uiso 1 1 calc R
C4 C 0.18271(14) 1.1179(4) 0.27978(13) 0.1078(17) Uani 1 1 d U
H4A H 0.2097 1.1683 0.2853 0.129 Uiso 1 1 calc R
H4B H 0.1789 1.1154 0.3142 0.129 Uiso 1 1 calc R
C3 C 0.20170(15) 1.0241(4) 0.27110(14) 0.1076(16) Uani 1 1 d U
H3A H 0.2378 1.0094 0.3036 0.129 Uiso 1 1 calc R
H3B H 0.1762 0.9728 0.2686 0.129 Uiso 1 1 calc R
C2 C 0.2070(2) 0.9277(3) 0.20219(18) 0.158(3) Uani 1 1 d D
H2A H 0.2456 0.9100 0.2168 0.189 Uiso 1 1 calc R
H2B H 0.1927 0.8860 0.2215 0.189 Uiso 1 1 calc R
C1 C 0.1782(2) 0.9052(3) 0.14322(19) 0.160(3) Uani 1 1 d D
H1A H 0.1666 0.8370 0.1398 0.192 Uiso 1 1 calc R
H1B H 0.2046 0.9089 0.1291 0.192 Uiso 1 1 calc R
O1 O 0.04838(18) 1.3143(5) 0.16874(19) 0.278(3) Uiso 1 1 d D
H1 H 0.0205(2) 1.2961(12) 0.1728(3) 0.333 Uiso 1 1 d D
H2 H 0.0342(5) 1.3363(12) 0.1347(3) 0.333 Uiso 1 1 d D

loop_
_atom_site_aniso_label
_atom_site_aniso_U_11
_atom_site_aniso_U_22
_atom_site_aniso_U_33
_atom_site_aniso_U_23
_atom_site_aniso_U_13
_atom_site_aniso_U_12
Ga4 0.02985(12) 0.03032(17) 0.02930(13) 0.000 0.01541(10) 0.000
Mn4 0.02985(12) 0.03032(17) 0.02930(13) 0.000 0.01541(10) 0.000
Ga3 0.02814(13) 0.02848(16) 0.02359(12) 0.000 0.00800(10) 0.000
Mn3 0.02814(13) 0.02848(16) 0.02359(12) 0.000 0.00800(10) 0.000
Ga2 0.02883(9) 0.02939(12) 0.02636(9) 0.00106(8) 0.01283(7) 0.00440(8)
Mn2 0.02883(9) 0.02939(12) 0.02636(9) 0.00106(8) 0.01283(7) 0.00440(8)
Ga1 0.03742(13) 0.03404(15) 0.02909(12) -0.00005(11) 0.01352(9) 0.00343(11)
Mn1 0.03742(13) 0.03404(15) 0.02909(12) -0.00005(11) 0.01352(9) 0.00343(11)
Sn2 0.03102(5) 0.04127(8) 0.03311(6) 0.00400(5) 0.01689(4) 0.00887(6)
Sn1 0.02999(5) 0.03097(7) 0.02576(5) 0.00281(5) 0.00959(4) 0.00604(5)
S10 0.02837(18) 0.0304(2) 0.02885(19) -0.00004(17) 0.01367(14) 0.00141(18)
S9 0.02794(18) 0.0297(2) 0.02738(19) 0.00107(18) 0.01063(15) 0.00197(18)
Mn5 0.03493(12) 0.04124(18) 0.03864(13) 0.00045(13) 0.01998(10) -0.00200(13)
S8 0.0458(2) 0.0463(3) 0.0296(2) 0.0039(2) 0.01826(17) 0.0153(2)
Mn6 0.03700(14) 0.0570(2) 0.03329(14) 0.00104(15) 0.01390(11) 0.00365(15)
S7 0.0421(2) 0.0449(3) 0.0304(2) 0.0055(2) 0.01978(16) 0.0132(2)
S6 0.0422(2) 0.0301(3) 0.0303(2) 0.0004(2) 0.00673(19) 0.0044(2)
S5 0.0368(2) 0.0461(3) 0.0419(2) 0.0070(2) 0.01702(19) 0.0001(2)
S4 0.0462(2) 0.0325(3) 0.0482(2) 0.0033(2) 0.02833(18) 0.0066(2)
S3 0.0446(3) 0.0428(3) 0.0347(2) 0.0112(2) 0.0089(2) 0.0094(2)
S2 0.0313(2) 0.0648(4) 0.0468(3) -0.0028(3) 0.0087(2) -0.0039(3)
S1 0.1052(3) 0.0789(5) 0.0916(3) 0.0240(3) 0.0741(3) 0.0516(3)
N12 0.0433(8) 0.0445(10) 0.0348(7) 0.0018(7) 0.0206(6) 0.0074(8)
N9 0.0617(10) 0.0447(11) 0.0504(9) 0.0067(9) 0.0294(8) 0.0032(9)
N11 0.0401(8) 0.0528(12) 0.0477(9) 0.0155(9) 0.0180(7) 0.0057(9)
N10 0.0381(8) 0.0644(14) 0.0648(11) 0.0015(11) 0.0221(8) 0.0095(10)
N5 0.0447(10) 0.0687(15) 0.0645(13) -0.0006(12) 0.0181(9) -0.0058(11)
N8 0.0750(12) 0.0416(11) 0.0498(10) -0.0010(9) 0.0286(9) -0.0076(10)
N4 0.0463(9) 0.0785(16) 0.0587(10) 0.0027(11) 0.0289(8) -0.0035(11)
N6 0.0531(9) 0.0587(13) 0.0347(8) 0.0003(9) 0.0204(7) 0.0002(10)
N7 0.0521(10) 0.0768(16) 0.0654(11) -0.0226(11) 0.0308(8) -0.0211(11)
N1 0.0788(15) 0.0698(16) 0.0714(14) -0.0175(13) 0.0269(12) 0.0058(14)
N2 0.0644(14) 0.0759(17) 0.0538(13) 0.0086(12) 0.0130(11) -0.0009(13)
C12 0.0561(13) 0.0471(14) 0.0649(14) 0.0079(12) 0.0222(11) -0.0117(12)
C10 0.0986(15) 0.0559(17) 0.0687(12) -0.0041(12) 0.0579(10) 0.0001(14)
C14 0.0762(12) 0.0505(14) 0.0463(10) 0.0111(10) 0.0385(9) 0.0142(12)
C16 0.0384(10) 0.0699(18) 0.0654(13) 0.0072(13) 0.0274(9) 0.0053(11)
C15 0.0463(9) 0.0650(16) 0.0598(11) 0.0095(11) 0.0350(8) -0.0007(11)
C11 0.0553(11) 0.0650(17) 0.0614(12) 0.0142(12) 0.0346(9) -0.0058(12)
C8 0.0449(13) 0.089(2) 0.0566(15) -0.0050(16) 0.0104(12) -0.0030(15)
C13 0.0574(14) 0.0609(16) 0.0418(13) 0.0014(12) 0.0050(11) 0.0172(13)
N3 0.0640(13) 0.158(3) 0.0537(12) -0.0097(16) 0.0298(10) -0.0019(17)
C7 0.0538(13) 0.079(2) 0.0464(13) 0.0116(13) 0.0147(11) 0.0181(14)
C6 0.0864(17) 0.0637(18) 0.0713(15) 0.0133(14) 0.0420(13) 0.0013(16)
C9 0.136(2) 0.0573(18) 0.0622(14) -0.0131(13) 0.0574(13) -0.0231(17)
C5 0.0614(12) 0.0690(19) 0.0979(18) 0.0018(16) 0.0473(11) -0.0112(14)
C4 0.0594(17) 0.215(5) 0.0402(14) -0.012(2) 0.0171(12) 0.000(3)
C3 0.0637(18) 0.193(4) 0.0512(16) 0.039(2) 0.0165(14) -0.005(2)
C2 0.151(4) 0.081(3) 0.131(4) 0.022(3) -0.017(4) 0.024(3)
C1 0.183(4) 0.089(3) 0.140(4) -0.024(3) 0.024(3) 0.070(3)

loop_
_atom_type_symbol
_atom_type_description
_atom_type_scat_dispersion_real
_atom_type_scat_dispersion_imag
_atom_type_scat_source
C C 0.0033 0.0016 'International Tables Vol C Tables 4.2.6.8 and 6.1.1.4'
H H 0.0000 0.0000 'International Tables Vol C Tables 4.2.6.8 and 6.1.1.4'
N N 0.0061 0.0033 'International Tables Vol C Tables 4.2.6.8 and 6.1.1.4'
S S 0.1246 0.1234 'International Tables Vol C Tables 4.2.6.8 and 6.1.1.4'
Mn Mn 0.3368 0.7283 'International Tables Vol C Tables 4.2.6.8 and 6.1.1.4'
Ga Ga 0.2307 1.6083 'International Tables Vol C Tables 4.2.6.8 and 6.1.1.4'
Sn Sn -0.6537 1.4246 'International Tables Vol C Tables 4.2.6.8 and 6.1.1.4'
O O 0.0106 0.0060 'International Tables Vol C Tables 4.2.6.8 and 6.1.1.4'

loop_
_geom_angle_atom_site_label_1
_geom_angle_atom_site_label_2
_geom_angle_atom_site_label_3
_geom_angle
_geom_angle_site_symmetry_1
_geom_angle_site_symmetry_3
S4 Ga4 S4 102.69(3) 2 .
S4 Ga4 S10 109.46(2) 2 2
S4 Ga4 S10 109.002(19) . 2
S4 Ga4 S10 109.002(19) 2 .
S4 Ga4 S10 109.46(2) . .
S10 Ga4 S10 116.35(3) 2 .
S6 Ga3 S6 102.88(3) 2 .
S6 Ga3 S9 108.44(2) 2 .
S6 Ga3 S9 110.19(2) . .
S6 Ga3 S9 110.18(2) 2 2
S6 Ga3 S9 108.44(2) . 2
S9 Ga3 S9 115.93(3) . 2
S7 Ga2 S8 103.68(2) . .
S7 Ga2 S9 109.02(2) . .
S8 Ga2 S9 109.70(2) . .
S7 Ga2 S10 112.05(2) . .
S8 Ga2 S10 108.38(2) . .
S9 Ga2 S10 113.53(2) . .
S5 Ga1 S2 109.89(2) . 2
S5 Ga1 S9 111.05(2) . 2
S2 Ga1 S9 109.93(3) 2 2
S5 Ga1 S10 109.21(2) . .
S2 Ga1 S10 109.75(3) 2 .
S9 Ga1 S10 106.95(2) 2 .
S1 Sn2 S2 114.92(3) . .
S1 Sn2 S7 109.35(3) . .
S2 Sn2 S7 109.86(2) . .
S1 Sn2 S4 105.05(3) . .
S2 Sn2 S4 107.91(3) . .
S7 Sn2 S4 109.56(2) . .
S3 Sn1 S5 113.84(2) . .
S3 Sn1 S8 105.66(2) . .
S5 Sn1 S8 110.85(2) . .
S3 Sn1 S6 107.79(2) . .
S5 Sn1 S6 109.61(2) . .
S8 Sn1 S6 108.90(2) . .
Ga4 S10 Ga2 105.944(19) . .
Ga4 S10 Ga1 107.74(2) . .
Ga2 S10 Ga1 110.38(2) . .
Ga3 S9 Ga2 107.16(2) . .
Ga3 S9 Mn1 108.11(2) . 2
Ga2 S9 Mn1 109.16(2) . 2
Ga3 S9 Ga1 108.11(2) . 2
Ga2 S9 Ga1 109.16(2) . 2
Mn1 S9 Ga1 0.000(17) 2 2
N9 Mn5 N11 102.51(8) . .
N9 Mn5 N12 178.96(6) . .
N11 Mn5 N12 76.50(7) . .
N9 Mn5 N10 104.16(9) . .
N11 Mn5 N10 151.02(9) . .
N12 Mn5 N10 76.76(8) . .
N9 Mn5 N7 75.99(9) . .
N11 Mn5 N7 102.15(8) . .
N12 Mn5 N7 104.49(8) . .
N10 Mn5 N7 95.14(8) . .
N9 Mn5 N8 77.11(8) . .
N11 Mn5 N8 89.20(8) . .
N12 Mn5 N8 102.51(8) . .
N10 Mn5 N8 85.86(8) . .
N7 Mn5 N8 152.48(10) . .
Ga2 S8 Sn1 108.04(3) . .
N3 Mn6 N4 82.89(9) . .
N3 Mn6 N6 131.91(11) . .
N4 Mn6 N6 75.47(8) . .
N3 Mn6 N2 74.65(11) . .
N4 Mn6 N2 133.65(10) . .
N6 Mn6 N2 147.27(10) . .
N3 Mn6 N5 92.16(12) . .
N4 Mn6 N5 133.90(9) . .
N6 Mn6 N5 74.38(8) . .
N2 Mn6 N5 87.62(9) . .
N3 Mn6 N1 131.10(13) . .
N4 Mn6 N1 90.85(10) . .
N6 Mn6 N1 92.11(9) . .
N2 Mn6 N1 75.44(9) . .
N5 Mn6 N1 124.15(11) . .
Ga2 S7 Sn2 107.34(2) . .
Ga3 S6 Sn1 108.06(2) . .
Ga1 S5 Sn1 105.33(2) . .
Ga4 S4 Sn2 109.22(2) . .
Sn2 S2 Mn1 106.71(2) . 2
Sn2 S2 Ga1 106.71(2) . 2
Mn1 S2 Ga1 0.000(14) 2 2
C14 N12 C15 112.9(2) . .
C14 N12 Mn5 107.94(16) . .
C15 N12 Mn5 103.70(14) . .
C14 N12 H12C 110.7 . .
C15 N12 H12C 110.7 . .
Mn5 N12 H12C 110.7 . .
C11 N9 C10 115.5(2) . .
C11 N9 Mn5 107.82(16) . .
C10 N9 Mn5 106.64(18) . .
C11 N9 H9C 108.9 . .
C10 N9 H9C 108.9 . .
Mn5 N9 H9C 108.9 . .
C16 N11 Mn5 110.74(13) . .
C16 N11 H11C 109.5 . .
Mn5 N11 H11C 109.5 . .
C16 N11 H11D 109.5 . .
Mn5 N11 H11D 109.5 . .
H11C N11 H11D 108.1 . .
C13 N10 Mn5 108.66(17) . .
C13 N10 H10C 110.0 . .
Mn5 N10 H10C 110.0 . .
C13 N10 H10D 110.0 . .
Mn5 N10 H10D 110.0 . .
H10C N10 H10D 108.3 . .
C5 N5 Mn6 108.71(17) . .
C5 N5 H5C 109.9 . .
Mn6 N5 H5C 109.9 . .
C5 N5 H5D 109.9 . .
Mn6 N5 H5D 109.9 . .
H5C N5 H5D 108.3 . .
C9 N8 Mn5 108.95(18) . .
C9 N8 H8C 109.9 . .
Mn5 N8 H8C 109.9 . .
C9 N8 H8D 109.9 . .
Mn5 N8 H8D 109.9 . .
H8C N8 H8D 108.3 . .
C8 N4 Mn6 109.59(19) . .
C8 N4 H4C 109.8 . .
Mn6 N4 H4C 109.8 . .
C8 N4 H4D 109.8 . .
Mn6 N4 H4D 109.8 . .
H4C N4 H4D 108.2 . .
C7 N6 C6 111.2(2) . .
C7 N6 Mn6 109.59(18) . .
C6 N6 Mn6 112.61(15) . .
C7 N6 H6C 107.7 . .
C6 N6 H6C 107.7 . .
Mn6 N6 H6C 107.7 . .
C12 N7 Mn5 111.24(17) . .
C12 N7 H7C 109.4 . .
Mn5 N7 H7C 109.4 . .
C12 N7 H7D 109.4 . .
Mn5 N7 H7D 109.4 . .
H7C N7 H7D 108.0 . .
C1 N1 Mn6 109.8(2) . .
C1 N1 H1C 109.7 . .
Mn6 N1 H1C 109.7 . .
C1 N1 H1D 109.7 . .
Mn6 N1 H1D 109.7 . .
H1C N1 H1D 108.2 . .
C3 N2 C2 107.7(4) . .
C3 N2 Mn6 109.8(2) . .
C2 N2 Mn6 111.6(2) . .
C3 N2 H2C 109.2 . .
C2 N2 H2C 109.2 . .
Mn6 N2 H2C 109.2 . .
N7 C12 C11 111.6(2) . .
N7 C12 H12A 109.3 . .
C11 C12 H12A 109.3 . .
N7 C12 H12B 109.3 . .
C11 C12 H12B 109.3 . .
H12A C12 H12B 108.0 . .
N9 C10 C9 109.9(3) . .
N9 C10 H10A 109.7 . .
C9 C10 H10A 109.7 . .
N9 C10 H10B 109.7 . .
C9 C10 H10B 109.7 . .
H10A C10 H10B 108.2 . .
N12 C14 C13 109.1(2) . .
N12 C14 H14A 109.9 . .
C13 C14 H14A 109.9 . .
N12 C14 H14B 109.9 . .
C13 C14 H14B 109.9 . .
H14A C14 H14B 108.3 . .
N11 C16 C15 111.0(2) . .
N11 C16 H16A 109.4 . .
C15 C16 H16A 109.4 . .
N11 C16 H16B 109.4 . .
C15 C16 H16B 109.4 . .
H16A C16 H16B 108.0 . .
N12 C15 C16 109.4(2) . .
N12 C15 H15A 109.8 . .
C16 C15 H15A 109.8 . .
N12 C15 H15B 109.8 . .
C16 C15 H15B 109.8 . .
H15A C15 H15B 108.2 . .
N9 C11 C12 111.5(2) . .
N9 C11 H11A 109.3 . .
C12 C11 H11A 109.3 . .
N9 C11 H11B 109.3 . .
C12 C11 H11B 109.3 . .
H11A C11 H11B 108.0 . .
C7 C8 N4 109.9(2) . .
C7 C8 H8A 109.7 . .
N4 C8 H8A 109.7 . .
C7 C8 H8B 109.7 . .
N4 C8 H8B 109.7 . .
H8A C8 H8B 108.2 . .
N10 C13 C14 108.64(19) . .
N10 C13 H13A 110.0 . .
C14 C13 H13A 110.0 . .
N10 C13 H13B 110.0 . .
C14 C13 H13B 110.0 . .
H13A C13 H13B 108.3 . .
C4 N3 Mn6 110.5(2) . .
C4 N3 H3C 109.5 . .
Mn6 N3 H3C 109.5 . .
C4 N3 H3D 109.5 . .
Mn6 N3 H3D 109.5 . .
H3C N3 H3D 108.1 . .
N6 C7 C8 109.9(3) . .
N6 C7 H7A 109.7 . .
C8 C7 H7A 109.7 . .
N6 C7 H7B 109.7 . .
C8 C7 H7B 109.7 . .
H7A C7 H7B 108.2 . .
N6 C6 C5 109.6(2) . .
N6 C6 H6A 109.8 . .
C5 C6 H6A 109.8 . .
N6 C6 H6B 109.8 . .
C5 C6 H6B 109.8 . .
H6A C6 H6B 108.2 . .
N8 C9 C10 111.3(2) . .
N8 C9 H9A 109.4 . .
C10 C9 H9A 109.4 . .
N8 C9 H9B 109.4 . .
C10 C9 H9B 109.4 . .
H9A C9 H9B 108.0 . .
N5 C5 C6 109.6(3) . .
N5 C5 H5A 109.8 . .
C6 C5 H5A 109.8 . .
N5 C5 H5B 109.8 . .
C6 C5 H5B 109.8 . .
H5A C5 H5B 108.2 . .
C3 C4 N3 110.3(3) . .
C3 C4 H4A 109.6 . .
N3 C4 H4A 109.6 . .
C3 C4 H4B 109.6 . .
N3 C4 H4B 109.6 . .
H4A C4 H4B 108.1 . .
N2 C3 C4 109.8(4) . .
N2 C3 H3A 109.7 . .
C4 C3 H3A 109.7 . .
N2 C3 H3B 109.7 . .
C4 C3 H3B 109.7 . .
H3A C3 H3B 108.2 . .
C1 C2 N2 117.5(4) . .
C1 C2 H2A 107.9 . .
N2 C2 H2A 107.9 . .
C1 C2 H2B 107.9 . .
N2 C2 H2B 107.9 . .
H2A C2 H2B 107.2 . .
C2 C1 N1 120.7(4) . .
C2 C1 H1A 107.2 . .
N1 C1 H1A 107.2 . .
C2 C1 H1B 107.2 . .
N1 C1 H1B 107.2 . .
H1A C1 H1B 106.8 . .
H1 O1 H2 104.8(9) . .

loop_
_geom_bond_atom_site_label_1
_geom_bond_atom_site_label_2
_geom_bond_distance
_geom_bond_site_symmetry_2
Ga4 S4 2.2648(7) 2
Ga4 S4 2.2648(7) .
Ga4 S10 2.2982(5) 2
Ga4 S10 2.2982(5) .
Ga3 S6 2.2638(6) 2
Ga3 S6 2.2639(6) .
Ga3 S9 2.3019(6) .
Ga3 S9 2.3019(6) 2
Ga2 S7 2.2736(7) .
Ga2 S8 2.2783(6) .
Ga2 S9 2.3087(5) .
Ga2 S10 2.3123(6) .
Ga1 S5 2.3694(6) .
Ga1 S2 2.3910(9) 2
Ga1 S9 2.4119(5) 2
Ga1 S10 2.4155(6) .
Sn2 S1 2.3225(9) .
Sn2 S2 2.3826(7) .
Sn2 S7 2.4131(5) .
Sn2 S4 2.4213(7) .
Sn1 S3 2.3228(6) .
Sn1 S5 2.3902(7) .
Sn1 S8 2.4173(7) .
Sn1 S6 2.4222(5) .
S9 Mn1 2.4118(5) 2
S9 Ga1 2.4118(5) 2
Mn5 N9 2.261(3) .
Mn5 N11 2.2684(19) .
Mn5 N12 2.284(2) .
Mn5 N10 2.287(2) .
Mn5 N7 2.286(2) .
Mn5 N8 2.311(2) .
Mn6 N3 2.247(3) .
Mn6 N4 2.279(2) .
Mn6 N6 2.299(2) .
Mn6 N2 2.300(2) .
Mn6 N5 2.319(3) .
Mn6 N1 2.330(3) .
S2 Mn1 2.3909(9) 2
S2 Ga1 2.3909(9) 2
N12 C14 1.462(3) .
N12 C15 1.469(3) .
N12 H12C 0.9100 .
N9 C11 1.451(3) .
N9 C10 1.473(4) .
N9 H9C 0.9100 .
N11 C16 1.477(4) .
N11 H11C 0.9000 .
N11 H11D 0.9000 .
N10 C13 1.466(4) .
N10 H10C 0.9000 .
N10 H10D 0.9000 .
N5 C5 1.450(4) .
N5 H5C 0.9000 .
N5 H5D 0.9000 .
N8 C9 1.468(4) .
N8 H8C 0.9000 .
N8 H8D 0.9000 .
N4 C8 1.483(4) .
N4 H4C 0.9000 .
N4 H4D 0.9000 .
N6 C7 1.447(4) .
N6 C6 1.483(4) .
N6 H6C 0.9100 .
N7 C12 1.466(4) .
N7 H7C 0.9000 .
N7 H7D 0.9000 .
N1 C1 1.403(5) .
N1 H1C 0.9000 .
N1 H1D 0.9000 .
N2 C3 1.449(5) .
N2 C2 1.413(5) .
N2 H2C 0.9100 .
C12 C11 1.472(4) .
C12 H12A 0.9700 .
C12 H12B 0.9700 .
C10 C9 1.492(5) .
C10 H10A 0.9700 .
C10 H10B 0.9700 .
C14 C13 1.512(4) .
C14 H14A 0.9700 .
C14 H14B 0.9700 .
C16 C15 1.487(4) .
C16 H16A 0.9700 .
C16 H16B 0.9700 .
C15 H15A 0.9700 .
C15 H15B 0.9700 .
C11 H11A 0.9700 .
C11 H11B 0.9700 .
C8 C7 1.467(5) .
C8 H8A 0.9700 .
C8 H8B 0.9700 .
C13 H13A 0.9700 .
C13 H13B 0.9700 .
N3 C4 1.450(4) .
N3 H3C 0.9000 .
N3 H3D 0.9000 .
C7 H7A 0.9700 .
C7 H7B 0.9700 .
C6 C5 1.499(4) .
C6 H6A 0.9700 .
C6 H6B 0.9700 .
C9 H9A 0.9700 .
C9 H9B 0.9700 .
C5 H5A 0.9700 .
C5 H5B 0.9700 .
C4 C3 1.438(7) .
C4 H4A 0.9700 .
C4 H4B 0.9700 .
C3 H3A 0.9700 .
C3 H3B 0.9700 .
C2 C1 1.402(5) .
C2 H2A 0.9700 .
C2 H2B 0.9700 .
C1 H1A 0.9700 .
C1 H1B 0.9700 .
O1 H1 0.863(7) .
O1 H2 0.844(7) .

loop_
_geom_hbond_atom_site_label_D
_geom_hbond_atom_site_label_H
_geom_hbond_atom_site_label_A
_geom_hbond_distance_DH
_geom_hbond_distance_HA
_geom_hbond_distance_DA
_geom_hbond_angle_DHA
_geom_hbond_site_symmetry_A
N12 H12C S1 0.91 2.83 3.552(2) 136.6 6_566
N11 H11C S10 0.90 2.86 3.538(2) 133.3 2
N11 H11D S4 0.90 2.79 3.5881(18) 148.9 2
N10 H10C S3 0.90 2.79 3.586(3) 148.0 2_545
N10 H10D S3 0.90 2.58 3.435(2) 158.1 8_566
N5 H5C S1 0.90 2.87 3.657(3) 146.4 1_565
N5 H5D S2 0.90 2.57 3.414(2) 157.2 4
N8 H8C S3 0.90 2.68 3.548(2) 163.6 2_545
N4 H4C S8 0.90 2.81 3.572(2) 142.8 .
N4 H4D O1 0.90 2.55 3.252(7) 134.8 .
N6 H6C S8 0.91 2.54 3.352(2) 149.3 5_575
N7 H7D S5 0.90 2.61 3.491(2) 165.9 8_566
N3 H3C O1 0.90 2.41 3.096(7) 133.6 .
N3 H3D S9 0.90 3.00 3.775(4) 145.3 .

loop_
_geom_torsion_atom_site_label_1
_geom_torsion_atom_site_label_2
_geom_torsion_atom_site_label_3
_geom_torsion_atom_site_label_4
_geom_torsion
_geom_torsion_site_symmetry_1
_geom_torsion_site_symmetry_4
S4 Ga4 S10 Ga2 -177.87(2) 2 .
S4 Ga4 S10 Ga2 -66.27(3) . .
S10 Ga4 S10 Ga2 57.814(15) 2 .
S4 Ga4 S10 Ga1 63.99(3) 2 .
S4 Ga4 S10 Ga1 175.58(2) . .
S10 Ga4 S10 Ga1 -60.332(17) 2 .
S7 Ga2 S10 Ga4 66.89(3) . .
S8 Ga2 S10 Ga4 -179.31(2) . .
S9 Ga2 S10 Ga4 -57.15(3) . .
S7 Ga2 S10 Ga1 -176.736(18) . .
S8 Ga2 S10 Ga1 -62.94(3) . .
S9 Ga2 S10 Ga1 59.22(2) . .
S5 Ga1 S10 Ga4 177.48(2) . .
S2 Ga1 S10 Ga4 -61.99(3) 2 .
S9 Ga1 S10 Ga4 57.23(3) 2 .
S5 Ga1 S10 Ga2 62.23(2) . .
S2 Ga1 S10 Ga2 -177.24(2) 2 .
S9 Ga1 S10 Ga2 -58.02(2) 2 .
S6 Ga3 S9 Ga2 -178.29(2) 2 .
S6 Ga3 S9 Ga2 -66.39(3) . .
S9 Ga3 S9 Ga2 57.210(17) 2 .
S6 Ga3 S9 Mn1 64.17(3) 2 2
S6 Ga3 S9 Mn1 176.07(2) . 2
S9 Ga3 S9 Mn1 -60.330(17) 2 2
S6 Ga3 S9 Ga1 64.17(3) 2 2
S6 Ga3 S9 Ga1 176.07(2) . 2
S9 Ga3 S9 Ga1 -60.330(17) 2 2
S7 Ga2 S9 Ga3 179.10(2) . .
S8 Ga2 S9 Ga3 66.19(3) . .
S10 Ga2 S9 Ga3 -55.22(3) . .
S7 Ga2 S9 Mn1 -64.05(3) . 2
S8 Ga2 S9 Mn1 -176.95(3) . 2
S10 Ga2 S9 Mn1 61.63(3) . 2
S7 Ga2 S9 Ga1 -64.05(3) . 2
S8 Ga2 S9 Ga1 -176.95(3) . 2
S10 Ga2 S9 Ga1 61.63(3) . 2
S7 Ga2 S8 Sn1 -178.51(2) . .
S9 Ga2 S8 Sn1 -62.18(3) . .
S10 Ga2 S8 Sn1 62.28(3) . .
S3 Sn1 S8 Ga2 172.48(2) . .
S5 Sn1 S8 Ga2 -63.74(3) . .
S6 Sn1 S8 Ga2 56.93(3) . .
S8 Ga2 S7 Sn2 -177.65(2) . .
S9 Ga2 S7 Sn2 65.54(3) . .
S10 Ga2 S7 Sn2 -60.99(2) . .
S1 Sn2 S7 Ga2 168.41(3) . .
S2 Sn2 S7 Ga2 -64.61(3) . .
S4 Sn2 S7 Ga2 53.77(3) . .
S6 Ga3 S6 Sn1 177.57(4) 2 .
S9 Ga3 S6 Sn1 62.12(3) . .
S9 Ga3 S6 Sn1 -65.73(3) 2 .
S3 Sn1 S6 Ga3 -170.98(3) . .
S5 Sn1 S6 Ga3 64.62(3) . .
S8 Sn1 S6 Ga3 -56.81(3) . .
S2 Ga1 S5 Sn1 -179.46(3) 2 .
S9 Ga1 S5 Sn1 58.68(3) 2 .
S10 Ga1 S5 Sn1 -59.02(3) . .
S3 Sn1 S5 Ga1 179.89(2) . .
S8 Sn1 S5 Ga1 60.93(3) . .
S6 Sn1 S5 Ga1 -59.31(3) . .
S4 Ga4 S4 Sn2 178.32(3) 2 .
S10 Ga4 S4 Sn2 -65.66(3) 2 .
S10 Ga4 S4 Sn2 62.63(2) . .
S1 Sn2 S4 Ga4 -173.25(2) . .
S2 Sn2 S4 Ga4 63.69(3) . .
S7 Sn2 S4 Ga4 -55.89(3) . .
S1 Sn2 S2 Mn1 -176.52(3) . 2
S7 Sn2 S2 Mn1 59.69(3) . 2
S4 Sn2 S2 Mn1 -59.70(3) . 2
S1 Sn2 S2 Ga1 -176.52(3) . 2
S7 Sn2 S2 Ga1 59.69(3) . 2
S4 Sn2 S2 Ga1 -59.70(3) . 2
N9 Mn5 N12 C14 134(4) . .
N11 Mn5 N12 C14 151.78(15) . .
N10 Mn5 N12 C14 -16.97(14) . .
N7 Mn5 N12 C14 -108.93(15) . .
N8 Mn5 N12 C14 65.67(15) . .
N9 Mn5 N12 C15 14(4) . .
N11 Mn5 N12 C15 31.80(16) . .
N10 Mn5 N12 C15 -136.95(17) . .
N7 Mn5 N12 C15 131.09(16) . .
N8 Mn5 N12 C15 -54.31(16) . .
N11 Mn5 N9 C11 124.69(17) . .
N12 Mn5 N9 C11 142(4) . .
N10 Mn5 N9 C11 -66.76(18) . .
N7 Mn5 N9 C11 25.08(17) . .
N8 Mn5 N9 C11 -149.06(18) . .
N11 Mn5 N9 C10 -110.67(15) . .
N12 Mn5 N9 C10 -93(4) . .
N10 Mn5 N9 C10 57.88(16) . .
N7 Mn5 N9 C10 149.73(16) . .
N8 Mn5 N9 C10 -24.42(15) . .
N9 Mn5 N11 C16 175.00(17) . .
N12 Mn5 N11 C16 -4.67(16) . .
N10 Mn5 N11 C16 18.4(3) . .
N7 Mn5 N11 C16 -106.88(18) . .
N8 Mn5 N11 C16 98.39(17) . .
N9 Mn5 N10 C13 166.05(17) . .
N11 Mn5 N10 C13 -37.5(3) . .
N12 Mn5 N10 C13 -14.47(17) . .
N7 Mn5 N10 C13 89.23(18) . .
N8 Mn5 N10 C13 -118.36(19) . .
N3 Mn6 N5 C5 -157.5(2) . .
N4 Mn6 N5 C5 -75.3(2) . .
N6 Mn6 N5 C5 -24.38(19) . .
N2 Mn6 N5 C5 128.0(2) . .
N1 Mn6 N5 C5 57.4(2) . .
N9 Mn5 N8 C9 -3.88(18) . .
N11 Mn5 N8 C9 99.15(19) . .
N12 Mn5 N8 C9 175.13(18) . .
N10 Mn5 N8 C9 -109.4(2) . .
N7 Mn5 N8 C9 -16.2(3) . .
N3 Mn6 N4 C8 150.1(2) . .
N6 Mn6 N4 C8 13.4(2) . .
N2 Mn6 N4 C8 -149.1(2) . .
N5 Mn6 N4 C8 63.9(2) . .
N1 Mn6 N4 C8 -78.6(2) . .
N3 Mn6 N6 C7 -50.2(2) . .
N4 Mn6 N6 C7 15.94(18) . .
N2 Mn6 N6 C7 172.21(19) . .
N5 Mn6 N6 C7 -128.8(2) . .
N1 Mn6 N6 C7 106.28(19) . .
N3 Mn6 N6 C6 74.2(2) . .
N4 Mn6 N6 C6 140.3(2) . .
N2 Mn6 N6 C6 -63.4(3) . .
N5 Mn6 N6 C6 -4.4(2) . .
N1 Mn6 N6 C6 -129.3(2) . .
N9 Mn5 N7 C12 0.46(16) . .
N11 Mn5 N7 C12 -99.60(18) . .
N12 Mn5 N7 C12 -178.58(16) . .
N10 Mn5 N7 C12 103.79(18) . .
N8 Mn5 N7 C12 12.9(3) . .
N3 Mn6 N1 C1 -58.0(4) . .
N4 Mn6 N1 C1 -139.3(3) . .
N6 Mn6 N1 C1 145.2(3) . .
N2 Mn6 N1 C1 -4.1(3) . .
N5 Mn6 N1 C1 72.7(4) . .
N3 Mn6 N2 C3 12.9(3) . .
N4 Mn6 N2 C3 -51.1(3) . .
N6 Mn6 N2 C3 161.5(2) . .
N5 Mn6 N2 C3 105.8(3) . .
N1 Mn6 N2 C3 -128.0(3) . .
N3 Mn6 N2 C2 132.3(4) . .
N4 Mn6 N2 C2 68.3(4) . .
N6 Mn6 N2 C2 -79.1(4) . .
N5 Mn6 N2 C2 -134.8(4) . .
N1 Mn6 N2 C2 -8.6(4) . .
Mn5 N7 C12 C11 -26.2(2) . .
C11 N9 C10 C9 170.2(2) . .
Mn5 N9 C10 C9 50.4(2) . .
C15 N12 C14 C13 159.8(2) . .
Mn5 N12 C14 C13 45.8(2) . .
Mn5 N11 C16 C15 -24.0(2) . .
C14 N12 C15 C16 -172.7(2) . .
Mn5 N12 C15 C16 -56.2(2) . .
N11 C16 C15 N12 55.6(3) . .
C10 N9 C11 C12 -167.8(2) . .
Mn5 N9 C11 C12 -48.6(2) . .
N7 C12 C11 N9 51.1(3) . .
Mn6 N4 C8 C7 -41.3(3) . .
Mn5 N10 C13 C14 43.3(3) . .
N12 C14 C13 N10 -61.4(3) . .
N4 Mn6 N3 C4 155.0(3) . .
N6 Mn6 N3 C4 -141.9(3) . .
N2 Mn6 N3 C4 15.9(3) . .
N5 Mn6 N3 C4 -71.0(3) . .
N1 Mn6 N3 C4 70.1(3) . .
C6 N6 C7 C8 -169.0(3) . .
Mn6 N6 C7 C8 -43.8(3) . .
N4 C8 C7 N6 57.8(3) . .
C7 N6 C6 C5 155.3(3) . .
Mn6 N6 C6 C5 31.8(3) . .
Mn5 N8 C9 C10 32.2(3) . .
N9 C10 C9 N8 -57.1(3) . .
Mn6 N5 C5 C6 50.1(3) . .
N6 C6 C5 N5 -55.1(4) . .
Mn6 N3 C4 C3 -43.9(4) . .
C2 N2 C3 C4 -162.2(3) . .
Mn6 N2 C3 C4 -40.5(3) . .
N3 C4 C3 N2 56.9(4) . .
C3 N2 C2 C1 141.9(5) . .
Mn6 N2 C2 C1 21.2(7) . .
N2 C2 C1 N1 -27.7(9) . .
Mn6 N1 C1 C2 17.8(7) . .
